data_4327820
loop_
_publ_author_name
'Jianhua Gao'
'Shuai Li'

_publ_section_title
;
 BiSr3(YO)3(BO3)4: A New Gaudefroyite-Type Rare-Earth Borate with Moderate
 SHG Response
;
_journal_name_full 'Inorganic Chemistry'
_journal_page_first 420
_journal_page_last 424
_journal_paper_doi 10.1021/ic201858x
_journal_volume 51
_journal_year 2012
_chemical_formula_sum 'B4 Bi O15 Sr3 Y3'
_chemical_formula_weight 1021.81
_chemical_name_systematic
; 
 ? 
;
_space_group_IT_number 173
_symmetry_cell_setting hexagonal
_symmetry_space_group_name_Hall 'P 6c'
_symmetry_space_group_name_H-M 'P 63'
_atom_sites_solution_hydrogens none
_atom_sites_solution_primary direct
_atom_sites_solution_secondary difmap
_audit_creation_method SHELXL-97
_cell_angle_alpha 90.00
_cell_angle_beta 90.00
_cell_angle_gamma 120.00
_cell_formula_units_Z 2
_cell_length_a 10.6975(16)
_cell_length_b 10.6975(16)
_cell_length_c 6.7222(12)
_cell_measurement_temperature 296(2)
_cell_volume 666.20(18)
_computing_cell_refinement 'SMART (Bruker, 2001)'
_computing_data_collection 'SMART (Bruker, 2001)'
_computing_data_reduction SAINT-Plus
_computing_molecular_graphics 'ATOMS (Dowty)'
_computing_publication_material SHELXL97
_computing_structure_refinement 'SHELXL-97 (Sheldrick, 1997)'
_computing_structure_solution 'SHELXS-97 (Sheldrick, 1990)'
_diffrn_ambient_temperature 296(2)
_diffrn_measured_fraction_theta_full 0.982
_diffrn_measured_fraction_theta_max 0.982
_diffrn_measurement_device_type 'Brucher SMART APEX CCD'
_diffrn_measurement_method omega
_diffrn_radiation_monochromator graphite
_diffrn_radiation_source 'fine-focus sealed tube'
_diffrn_radiation_type MoK\a
_diffrn_radiation_wavelength 0.71073
_diffrn_reflns_av_R_equivalents 0.0692
_diffrn_reflns_av_sigmaI/netI 0.0611
_diffrn_reflns_limit_h_max 14
_diffrn_reflns_limit_h_min -12
_diffrn_reflns_limit_k_max 14
_diffrn_reflns_limit_k_min -14
_diffrn_reflns_limit_l_max 8
_diffrn_reflns_limit_l_min -8
_diffrn_reflns_number 3989
_diffrn_reflns_theta_full 28.31
_diffrn_reflns_theta_max 28.31
_diffrn_reflns_theta_min 2.20
_exptl_absorpt_coefficient_mu 38.071
_exptl_absorpt_correction_T_max 0.7457
_exptl_absorpt_correction_T_min 0.3451
_exptl_absorpt_correction_type empirical
_exptl_absorpt_process_details 'SADABS (Sheldrick, 1996)'
_exptl_crystal_colour colorless
_exptl_crystal_density_diffrn 5.094
_exptl_crystal_description block
_exptl_crystal_F_000 908
_exptl_crystal_size_max 0.20
_exptl_crystal_size_mid 0.12
_exptl_crystal_size_min 0.11
_refine_diff_density_max 3.628
_refine_diff_density_min -2.078
_refine_diff_density_rms 0.369
_refine_ls_abs_structure_details 'Flack H D (1983), Acta Cryst. A39, 876-881'
_refine_ls_abs_structure_Flack 0.00(2)
_refine_ls_extinction_coef 0.0027(4)
_refine_ls_extinction_expression Fc^*^=kFc[1+0.001xFc^2^\l^3^/sin(2\q)]^-1/4^
_refine_ls_extinction_method SHELXL
_refine_ls_goodness_of_fit_ref 1.062
_refine_ls_hydrogen_treatment none
_refine_ls_matrix_type full
_refine_ls_number_parameters 81
_refine_ls_number_reflns 1040
_refine_ls_number_restraints 31
_refine_ls_restrained_S_all 1.096
_refine_ls_R_factor_all 0.0368
_refine_ls_R_factor_gt 0.0334
_refine_ls_shift/su_max 0.002
_refine_ls_shift/su_mean 0.001
_refine_ls_structure_factor_coef Fsqd
_refine_ls_weighting_details 'calc w=1/[\s^2^(Fo^2^)+(0.0277P)^2^+0.0000P] where P=(Fo^2^+2Fc^2^)/3'
_refine_ls_weighting_scheme calc
_refine_ls_wR_factor_gt 0.0699
_refine_ls_wR_factor_ref 0.0711
_reflns_number_gt 959
_reflns_number_total 1040
_reflns_threshold_expression >2sigma(I)
_cod_data_source_file ic201858x_si_001.cif
_cod_data_source_block bsyb
_cod_database_code 4327820

loop_
_symmetry_equiv_pos_as_xyz
'x, y, z'
'-y, x-y, z'
'-x+y, -x, z'
'-x, -y, z+1/2'
'y, -x+y, z+1/2'
'x-y, x, z+1/2'

loop_
_atom_site_label
_atom_site_type_symbol
_atom_site_fract_x
_atom_site_fract_y
_atom_site_fract_z
_atom_site_U_iso_or_equiv
_atom_site_adp_type
_atom_site_occupancy
_atom_site_symmetry_multiplicity
_atom_site_calc_flag
_atom_site_refinement_flags
Bi1 Bi 0.3333 0.6667 0.11409(11) 0.0032(2) Uani 0.908(6) 3 d SP
Y1 Y 0.3333 0.6667 0.11409(11) 0.0032(2) Uani 0.092(6) 3 d SP
Sr Sr 0.28229(10) 0.14454(10) 0.42667(14) 0.0071(3) Uani 1 1 d U
Y2 Y 0.51958(9) 0.46121(9) 0.14545(14) 0.0039(3) Uani 1 1 d U
B1 B 0.0000 0.0000 0.106(4) 0.007(4) Uani 1 3 d S
B2 B 0.1979(12) 0.4063(12) 0.403(2) 0.007(2) Uani 1 1 d U
O1 O 0.7596(7) 0.5413(8) 0.0983(15) 0.0148(16) Uani 1 1 d .
O2 O 0.6047(7) 0.6746(7) 0.3495(12) 0.0093(15) Uani 1 1 d .
O3 O 0.1480(7) 0.0719(8) 0.0984(19) 0.0189(18) Uani 1 1 d .
O4 O 0.2867(7) 0.3866(7) 0.2779(12) 0.0142(16) Uani 1 1 d U
O5 O 0.4655(8) 0.6110(8) -0.0413(12) 0.0105(16) Uani 1 1 d U

loop_
_atom_site_aniso_label
_atom_site_aniso_U_11
_atom_site_aniso_U_22
_atom_site_aniso_U_33
_atom_site_aniso_U_23
_atom_site_aniso_U_13
_atom_site_aniso_U_12
Bi1 0.0031(4) 0.0051(3) 0.0056(4) 0.0003(3) 0.0011(3) -0.0002(3)
Y1 0.0031(4) 0.0051(3) 0.0056(4) 0.0003(3) 0.0011(3) -0.0002(3)
Sr 0.0061(5) 0.0030(4) 0.0139(6) 0.0012(4) 0.0016(4) 0.0034(3)
Y2 0.0020(4) 0.0017(4) 0.0085(5) -0.0005(3) -0.0011(3) 0.0014(3)
B1 0.011(5) 0.011(5) 0.001(9) 0.000 0.000 0.005(3)
B2 0.007(2) 0.008(2) 0.008(3) 0.0006(10) -0.0002(10) 0.0039(15)
O1 0.010(3) 0.012(4) 0.024(4) 0.009(4) 0.005(4) 0.008(3)
O2 0.008(3) 0.005(3) 0.015(4) -0.002(3) 0.001(3) 0.003(3)
O3 0.009(4) 0.013(4) 0.031(5) -0.002(4) -0.003(4) 0.003(3)
O4 0.0137(18) 0.0146(18) 0.0151(19) 0.0004(10) 0.0009(10) 0.0077(12)
O5 0.0108(18) 0.0103(18) 0.0111(19) 0.0001(10) 0.0003(10) 0.0058(12)

loop_
_atom_type_symbol
_atom_type_description
_atom_type_scat_dispersion_real
_atom_type_scat_dispersion_imag
_atom_type_scat_source
B B 0.0013 0.0007 'International Tables Vol C Tables 4.2.6.8 and 6.1.1.4'
O O 0.0106 0.0060 'International Tables Vol C Tables 4.2.6.8 and 6.1.1.4'
Sr Sr -1.5307 3.2498 'International Tables Vol C Tables 4.2.6.8 and 6.1.1.4'
Y Y -2.7962 3.5667 'International Tables Vol C Tables 4.2.6.8 and 6.1.1.4'
Bi Bi -4.1077 10.2566 'International Tables Vol C Tables 4.2.6.8 and 6.1.1.4'

loop_
_geom_angle_atom_site_label_1
_geom_angle_atom_site_label_2
_geom_angle_atom_site_label_3
_geom_angle
_geom_angle_site_symmetry_1
_geom_angle_site_symmetry_3
O5 Bi1 O5 96.8(3) 3_565 2_665
O5 Bi1 O5 96.8(3) 3_565 .
O5 Bi1 O5 96.8(3) 2_665 .
O5 Bi1 Y2 129.6(2) 3_565 2_665
O5 Bi1 Y2 36.5(2) 2_665 2_665
O5 Bi1 Y2 104.7(2) . 2_665
O5 Bi1 Y2 36.5(2) 3_565 3_565
O5 Bi1 Y2 104.7(2) 2_665 3_565
O5 Bi1 Y2 129.6(2) . 3_565
Y2 Bi1 Y2 119.667(4) 2_665 3_565
O5 Bi1 Y2 104.7(2) 3_565 .
O5 Bi1 Y2 129.6(2) 2_665 .
O5 Bi1 Y2 36.5(2) . .
Y2 Bi1 Y2 119.667(4) 2_665 .
Y2 Bi1 Y2 119.667(4) 3_565 .
O5 Bi1 Sr 66.7(2) 3_565 5_564
O5 Bi1 Sr 43.0(2) 2_665 5_564
O5 Bi1 Sr 128.5(2) . 5_564
Y2 Bi1 Sr 64.12(2) 2_665 5_564
Y2 Bi1 Sr 62.23(2) 3_565 5_564
Y2 Bi1 Sr 163.81(3) . 5_564
O5 Bi1 Sr 43.0(2) 3_565 6_554
O5 Bi1 Sr 128.5(2) 2_665 6_554
O5 Bi1 Sr 66.7(2) . 6_554
Y2 Bi1 Sr 163.81(3) 2_665 6_554
Y2 Bi1 Sr 64.12(2) 3_565 6_554
Y2 Bi1 Sr 62.23(2) . 6_554
Sr Bi1 Sr 109.460(19) 5_564 6_554
O5 Bi1 Sr 128.5(2) 3_565 4_664
O5 Bi1 Sr 66.7(2) 2_665 4_664
O5 Bi1 Sr 43.0(2) . 4_664
Y2 Bi1 Sr 62.23(2) 2_665 4_664
Y2 Bi1 Sr 163.81(3) 3_565 4_664
Y2 Bi1 Sr 64.12(2) . 4_664
Sr Bi1 Sr 109.460(19) 5_564 4_664
Sr Bi1 Sr 109.460(19) 6_554 4_664
O3 Sr O3 92.2(2) 6 .
O3 Sr O3 55.7(3) 6 5
O3 Sr O3 90.4(2) . 5
O3 Sr O2 130.4(2) 6 2_655
O3 Sr O2 83.1(2) . 2_655
O3 Sr O2 75.0(2) 5 2_655
O3 Sr O5 114.5(2) 6 4_665
O3 Sr O5 120.8(3) . 4_665
O3 Sr O5 148.6(3) 5 4_665
O2 Sr O5 110.0(2) 2_655 4_665
O3 Sr O1 148.0(3) 6 2_655
O3 Sr O1 65.9(3) . 2_655
O3 Sr O1 141.3(3) 5 2_655
O2 Sr O1 72.2(2) 2_655 2_655
O5 Sr O1 64.6(2) 4_665 2_655
O3 Sr O4 92.5(3) 6 5
O3 Sr O4 155.6(2) . 5
O3 Sr O4 72.6(3) 5 5
O2 Sr O4 75.7(2) 2_655 5
O5 Sr O4 78.6(2) 4_665 5
O1 Sr O4 117.3(2) 2_655 5
O3 Sr O4 75.8(2) 6 .
O3 Sr O4 73.3(2) . .
O3 Sr O4 128.3(2) 5 .
O2 Sr O4 145.8(3) 2_655 .
O5 Sr O4 64.8(2) 4_665 .
O1 Sr O4 75.7(2) 2_655 .
O4 Sr O4 131.0(2) 5 .
O3 Sr B1 28.44(18) 6 4
O3 Sr B1 85.4(5) . 4
O3 Sr B1 28.43(17) 5 4
O2 Sr B1 102.14(16) 2_655 4
O5 Sr B1 140.1(4) 4_665 4
O1 Sr B1 151.1(5) 2_655 4
O4 Sr B1 87.4(5) 5 4
O4 Sr B1 100.2(2) . 4
O3 Sr O2 70.3(3) 6 4_665
O3 Sr O2 155.9(2) . 4_665
O3 Sr O2 92.7(3) 5 4_665
O2 Sr O2 120.8(2) 2_655 4_665
O5 Sr O2 57.5(2) 4_665 4_665
O1 Sr O2 121.61(19) 2_655 4_665
O4 Sr O2 45.84(19) 5 4_665
O4 Sr O2 86.1(2) . 4_665
B1 Sr O2 86.1(4) 4 4_665
O3 Sr B2 108.1(3) 6 3
O3 Sr B2 80.5(3) . 3
O3 Sr B2 53.1(3) 5 3
O2 Sr B2 22.4(3) 2_655 3
O5 Sr B2 130.4(2) 4_665 3
O1 Sr B2 91.6(3) 2_655 3
O4 Sr B2 75.3(3) 5 3
O4 Sr B2 153.7(3) . 3
B1 Sr B2 79.7(2) 4 3
O2 Sr B2 120.0(3) 4_665 3
O3 Sr B2 53.3(3) 6 .
O3 Sr B2 82.3(3) . .
O3 Sr B2 108.1(3) 5 .
O2 Sr B2 165.1(3) 2_655 .
O5 Sr B2 75.4(2) 4_665 .
O1 Sr B2 98.9(3) 2_655 .
O4 Sr B2 119.2(3) 5 .
O4 Sr B2 23.2(3) . .
B1 Sr B2 79.7(2) 4 .
O2 Sr B2 74.0(3) 4_665 .
B2 Sr B2 154.1(3) 3 .
O5 Y2 O1 90.0(3) 4_665 .
O5 Y2 O5 144.8(2) 4_665 .
O1 Y2 O5 106.6(3) . .
O5 Y2 O1 77.2(3) 4_665 2_655
O1 Y2 O1 91.9(3) . 2_655
O5 Y2 O1 131.2(3) . 2_655
O5 Y2 O4 77.2(3) 4_665 .
O1 Y2 O4 165.9(3) . .
O5 Y2 O4 81.6(3) . .
O1 Y2 O4 90.8(3) 2_655 .
O5 Y2 O2 74.8(3) 4_665 .
O1 Y2 O2 84.4(3) . .
O5 Y2 O2 76.2(3) . .
O1 Y2 O2 151.8(3) 2_655 .
O4 Y2 O2 86.6(2) . .
O5 Y2 O2 131.7(2) 4_665 4_664
O1 Y2 O2 106.7(3) . 4_664
O5 Y2 O2 73.7(2) . 4_664
O1 Y2 O2 57.7(3) 2_655 4_664
O4 Y2 O2 86.4(3) . 4_664
O2 Y2 O2 149.81(19) . 4_664
O5 Y2 B2 106.0(3) 4_665 5_554
O1 Y2 B2 98.1(3) . 5_554
O5 Y2 B2 102.1(3) . 5_554
O1 Y2 B2 29.5(3) 2_655 5_554
O4 Y2 B2 91.1(3) . 5_554
O2 Y2 B2 177.3(3) . 5_554
O2 Y2 B2 28.4(3) 4_664 5_554
O5 Y2 B2 115.3(3) 4_665 4_664
O1 Y2 B2 25.3(4) . 4_664
O5 Y2 B2 85.5(3) . 4_664
O1 Y2 B2 95.9(3) 2_655 4_664
O4 Y2 B2 166.9(3) . 4_664
O2 Y2 B2 92.7(3) . 4_664
O2 Y2 B2 87.7(3) 4_664 4_664
B2 Y2 B2 89.3(5) 5_554 4_664
O5 Y2 Y2 40.27(17) 4_665 4_665
O1 Y2 Y2 106.6(3) . 4_665
O5 Y2 Y2 104.60(19) . 4_665
O1 Y2 Y2 112.7(3) 2_655 4_665
O4 Y2 Y2 59.7(2) . 4_665
O2 Y2 Y2 43.29(18) . 4_665
O2 Y2 Y2 145.56(17) 4_664 4_665
B2 Y2 Y2 136.1(3) 5_554 4_665
B2 Y2 Y2 126.8(2) 4_664 4_665
O5 Y2 Y2 174.60(18) 4_665 4_664
O1 Y2 Y2 91.3(2) . 4_664
O5 Y2 Y2 39.25(19) . 4_664
O1 Y2 Y2 97.5(2) 2_655 4_664
O4 Y2 Y2 102.0(2) . 4_664
O2 Y2 Y2 110.52(19) . 4_664
O2 Y2 Y2 43.00(16) 4_664 4_664
B2 Y2 Y2 68.6(3) 5_554 4_664
B2 Y2 Y2 66.0(2) 4_664 4_664
Y2 Y2 Y2 143.73(5) 4_665 4_664
O5 Y2 Sr 47.86(19) 4_665 .
O1 Y2 Sr 123.94(19) . .
O5 Y2 Sr 129.23(19) . .
O1 Y2 Sr 50.0(2) 2_655 .
O4 Y2 Sr 50.07(18) . .
O2 Y2 Sr 110.31(18) . .
O2 Y2 Sr 87.11(17) 4_664 .
B2 Y2 Sr 69.1(3) 5_554 .
B2 Y2 Sr 141.2(2) 4_664 .
Y2 Y2 Sr 67.06(3) 4_665 .
Y2 Y2 Sr 127.65(4) 4_664 .
O3 B1 O3 119.85(17) 3 .
O3 B1 O3 119.85(17) 3 2
O3 B1 O3 119.85(17) . 2
O3 B1 Sr 60.4(5) 3 4_554
O3 B1 Sr 152.9(16) . 4_554
O3 B1 Sr 63.5(6) 2 4_554
O3 B1 Sr 152.9(16) 3 6_554
O3 B1 Sr 63.5(6) . 6_554
O3 B1 Sr 60.4(5) 2 6_554
Sr B1 Sr 103.7(5) 4_554 6_554
O3 B1 Sr 63.5(6) 3 5_554
O3 B1 Sr 60.4(5) . 5_554
O3 B1 Sr 152.9(16) 2 5_554
Sr B1 Sr 103.7(5) 4_554 5_554
Sr B1 Sr 103.7(5) 6_554 5_554
O3 B1 Sr 115.5(10) 3 .
O3 B1 Sr 41.7(9) . .
O3 B1 Sr 113.0(9) 2 .
Sr B1 Sr 165.3(8) 4_554 .
Sr B1 Sr 85.19(14) 6_554 .
Sr B1 Sr 85.19(14) 5_554 .
O3 B1 Sr 113.0(9) 3 2
O3 B1 Sr 115.5(10) . 2
O3 B1 Sr 41.7(9) 2 2
Sr B1 Sr 85.19(14) 4_554 2
Sr B1 Sr 85.19(14) 6_554 2
Sr B1 Sr 165.3(8) 5_554 2
Sr B1 Sr 83.9(5) . 2
O3 B1 Sr 41.7(9) 3 3
O3 B1 Sr 113.0(9) . 3
O3 B1 Sr 115.5(10) 2 3
Sr B1 Sr 85.19(14) 4_554 3
Sr B1 Sr 165.3(8) 6_554 3
Sr B1 Sr 85.19(14) 5_554 3
Sr B1 Sr 83.9(5) . 3
Sr B1 Sr 83.9(5) 2 3
O4 B2 O2 125.0(11) . 3_565
O4 B2 O1 121.6(10) . 4_665
O2 B2 O1 112.9(9) 3_565 4_665
O4 B2 Y2 166.2(8) . 6
O2 B2 Y2 58.1(5) 3_565 6
O1 B2 Y2 55.5(5) 4_665 6
O4 B2 Y2 78.4(6) . 4_665
O2 B2 Y2 152.9(8) 3_565 4_665
O1 B2 Y2 43.8(5) 4_665 4_665
Y2 B2 Y2 95.9(4) 6 4_665
O4 B2 Sr 116.5(7) . 2
O2 B2 Sr 46.8(5) 3_565 2
O1 B2 Sr 107.0(7) 4_665 2
Y2 B2 Sr 75.9(3) 6 2
Y2 B2 Sr 140.3(5) 4_665 2
O4 B2 Sr 53.1(5) . .
O2 B2 Sr 128.3(7) 3_565 .
O1 B2 Sr 96.8(6) 4_665 .
Y2 B2 Sr 138.0(5) 6 .
Y2 B2 Sr 75.3(3) 4_665 .
Sr B2 Sr 85.2(3) 2 .
O4 B2 Sr 50.9(6) . 6_554
O2 B2 Sr 74.5(6) 3_565 6_554
O1 B2 Sr 172.6(7) 4_665 6_554
Y2 B2 Sr 131.7(4) 6 6_554
Y2 B2 Sr 128.9(4) 4_665 6_554
Sr B2 Sr 78.3(3) 2 6_554
Sr B2 Sr 78.3(3) . 6_554
B2 O1 Y2 110.9(7) 4_664 .
B2 O1 Y2 95.0(6) 4_664 3_665
Y2 O1 Y2 143.5(3) . 3_665
B2 O1 Sr 122.4(6) 4_664 3_665
Y2 O1 Sr 97.7(3) . 3_665
Y2 O1 Sr 88.9(3) 3_665 3_665
B2 O2 Y2 148.4(7) 2_665 .
B2 O2 Y2 93.5(7) 2_665 4_665
Y2 O2 Y2 93.7(2) . 4_665
B2 O2 Sr 110.8(6) 2_665 3_665
Y2 O2 Sr 98.4(2) . 3_665
Y2 O2 Sr 99.0(3) 4_665 3_665
B2 O2 Sr 82.1(6) 2_665 4_664
Y2 O2 Sr 85.4(2) . 4_664
Y2 O2 Sr 169.7(3) 4_665 4_664
Sr O2 Sr 91.3(2) 3_665 4_664
B1 O3 Sr 91.1(6) . 5_554
B1 O3 Sr 117.1(13) . .
Sr O3 Sr 115.3(3) 5_554 .
B1 O3 Sr 88.1(6) . 6_554
Sr O3 Sr 125.9(5) 5_554 6_554
Sr O3 Sr 112.8(3) . 6_554
B2 O4 Y2 151.0(7) . .
B2 O4 Sr 106.5(6) . 6_554
Y2 O4 Sr 96.4(3) . 6_554
B2 O4 Sr 103.7(6) . .
Y2 O4 Sr 88.5(2) . .
Sr O4 Sr 101.3(2) 6_554 .
Bi1 O5 Y2 137.6(4) . 4_664
Bi1 O5 Y2 111.5(3) . .
Y2 O5 Y2 100.5(3) 4_664 .
Bi1 O5 Sr 105.1(3) . 4_664
Y2 O5 Sr 92.9(3) 4_664 4_664
Y2 O5 Sr 104.0(3) . 4_664

loop_
_geom_bond_atom_site_label_1
_geom_bond_atom_site_label_2
_geom_bond_distance
_geom_bond_site_symmetry_2
Bi1 O5 2.071(7) 3_565
Bi1 O5 2.071(7) 2_665
Bi1 O5 2.071(7) .
Bi1 Y2 3.6365(10) 2_665
Bi1 Y2 3.6365(10) 3_565
Bi1 Y2 3.6364(10) .
Bi1 Sr 3.7775(11) 5_564
Bi1 Sr 3.7775(11) 6_554
Bi1 Sr 3.7775(11) 4_664
Sr O3 2.506(8) 6
Sr O3 2.534(11) .
Sr O3 2.580(9) 5
Sr O2 2.608(7) 2_655
Sr O5 2.666(7) 4_665
Sr O1 2.751(10) 2_655
Sr O4 2.753(8) 5
Sr O4 2.755(7) .
Sr B1 2.881(11) 4
Sr O2 3.308(8) 4_665
Sr B2 3.343(11) 3
Sr B2 3.348(11) .
Y2 O5 2.276(8) 4_665
Y2 O1 2.286(7) .
Y2 O5 2.325(7) .
Y2 O1 2.364(7) 2_655
Y2 O4 2.377(7) .
Y2 O2 2.417(7) .
Y2 O2 2.430(8) 4_664
Y2 B2 2.858(12) 5_554
Y2 B2 3.086(12) 4_664
Y2 Y2 3.5368(8) 4_665
Y2 Y2 3.5368(8) 4_664
B1 O3 1.372(7) 3
B1 O3 1.372(7) .
B1 O3 1.372(7) 2
B1 Sr 2.881(11) 4_554
B1 Sr 2.881(11) 6_554
B1 Sr 2.881(11) 5_554
B1 Sr 3.388(16) 2
B1 Sr 3.388(16) 3
B2 O4 1.360(13) .
B2 O2 1.363(13) 3_565
B2 O1 1.413(17) 4_665
B2 Y2 2.858(12) 6
B2 Y2 3.086(12) 4_665
B2 Sr 3.343(11) 2
B2 Sr 3.400(14) 6_554
O1 B2 1.413(17) 4_664
O1 Y2 2.364(7) 3_665
O1 Sr 2.751(10) 3_665
O2 B2 1.363(13) 2_665
O2 Y2 2.430(8) 4_665
O2 Sr 2.608(7) 3_665
O2 Sr 3.308(8) 4_664
O3 Sr 2.506(8) 5_554
O3 Sr 2.580(9) 6_554
O4 Sr 2.753(8) 6_554
O5 Y2 2.276(8) 4_664
O5 Sr 2.666(7) 4_664
